data_7026216
loop_
_publ_author_name
'Seisenbaeva, Gulaim A.'
'Mallah, Talal'
'Kessler, Vadim G.'

_publ_section_title
;
 Highly symmetric organic ligand-capped Lindqvist structures derived from
 3d-elements.
;
_journal_issue 33
_journal_name_full 'Dalton transactions (Cambridge, England : 2003)'
_journal_page_first 7774
_journal_page_last 7779
_journal_paper_doi 10.1039/c0dt00275e
_journal_volume 39
_journal_year 2010
_chemical_formula_sum 'C42 H72 Ni5 O19 Ti'
_chemical_formula_weight 1222.45
_chemical_name_systematic
;
?
;
_space_group_IT_number 148
_symmetry_cell_setting hexagonal
_symmetry_space_group_name_Hall '-R 3'
_symmetry_space_group_name_H-M 'R -3 :H'
_atom_sites_solution_hydrogens none
_atom_sites_solution_primary direct
_atom_sites_solution_secondary difmap
_audit_creation_method SHELXL-97
_cell_angle_alpha 90.00
_cell_angle_beta 90.00
_cell_angle_gamma 120.00
_cell_formula_units_Z 3
_cell_length_a 20.26(2)
_cell_length_b 20.26(2)
_cell_length_c 11.623(14)
_cell_measurement_reflns_used 667
_cell_measurement_temperature 295(2)
_cell_measurement_theta_max 20.79
_cell_measurement_theta_min 2.01
_cell_volume 4132(8)
_computing_cell_refinement 'Bruker SAINTPLUS'
_computing_data_collection 'Bruker SMART'
_computing_data_reduction 'Bruker SAINTPLUS'
_computing_molecular_graphics 'Bruker SHELXTL-NT'
_computing_publication_material 'Bruker SHELXTL-NT'
_computing_structure_refinement 'SHELXL-97 (Sheldrick, 1997)'
_computing_structure_solution 'SHELXS-97 (Sheldrick, 1990)'
_diffrn_ambient_temperature 295(2)
_diffrn_measured_fraction_theta_full 0.834
_diffrn_measured_fraction_theta_max 0.834
_diffrn_measurement_device_type 'Bruker SMART CCD 1k'
_diffrn_measurement_method 'Omega scan'
_diffrn_radiation_monochromator graphite
_diffrn_radiation_source 'fine-focus sealed tube'
_diffrn_radiation_type MoK\a
_diffrn_radiation_wavelength 0.71073
_diffrn_reflns_av_R_equivalents 0.0870
_diffrn_reflns_av_sigmaI/netI 0.0730
_diffrn_reflns_limit_h_max 3
_diffrn_reflns_limit_h_min -20
_diffrn_reflns_limit_k_max 20
_diffrn_reflns_limit_k_min -19
_diffrn_reflns_limit_l_max 7
_diffrn_reflns_limit_l_min -8
_diffrn_reflns_number 2284
_diffrn_reflns_theta_full 21.00
_diffrn_reflns_theta_max 21.00
_diffrn_reflns_theta_min 2.01
_exptl_absorpt_coefficient_mu 1.877
_exptl_absorpt_correction_T_max 0.9120
_exptl_absorpt_correction_T_min 0.6029
_exptl_absorpt_correction_type multi-scan
_exptl_absorpt_process_details 'Bruker SADABS'
_exptl_crystal_colour green
_exptl_crystal_density_diffrn 1.473
_exptl_crystal_density_meas ?
_exptl_crystal_density_method 'not measured'
_exptl_crystal_description prism
_exptl_crystal_F_000 1914
_exptl_crystal_size_max 0.30
_exptl_crystal_size_mid 0.10
_exptl_crystal_size_min 0.05
_refine_diff_density_max 0.507
_refine_diff_density_min -0.329
_refine_diff_density_rms 0.100
_refine_ls_extinction_coef none
_refine_ls_extinction_method none
_refine_ls_goodness_of_fit_ref 1.171
_refine_ls_hydrogen_treatment none
_refine_ls_matrix_type full
_refine_ls_number_parameters 140
_refine_ls_number_reflns 827
_refine_ls_number_restraints 238
_refine_ls_restrained_S_all 1.096
_refine_ls_R_factor_all 0.1261
_refine_ls_R_factor_gt 0.0831
_refine_ls_shift/su_max 0.000
_refine_ls_shift/su_mean 0.000
_refine_ls_structure_factor_coef Fsqd
_refine_ls_weighting_details 'calc w=1/[\s^2^(Fo^2^)+(0.0958P)^2^+88.9431P] where P=(Fo^2^+2Fc^2^)/3'
_refine_ls_weighting_scheme calc
_refine_ls_wR_factor_gt 0.2255
_refine_ls_wR_factor_ref 0.2412
_reflns_number_gt 547
_reflns_number_total 827
_reflns_threshold_expression >2sigma(I)
_cod_data_source_file c0dt00275e.txt
_cod_data_source_block nitipr10
_cod_depositor_comments
;
The following automatic conversions were performed:

'_symmetry_cell_setting' value 'Hexagonal' changed to 'hexagonal'
according to /home/saulius/struct/CIF-dictionaries/cif_core.dic
dictionary named 'cif_core.dic' version 2.4.2 from
2011-04-26.

'_exptl_absorpt_correction_type' value 'Multi-scan'
changed to 'multi-scan' according to
/home/saulius/struct/CIF-dictionaries/cif_core.dic dictionary named
'cif_core.dic' version 2.4.2 from 2011-04-26.

Automatic conversion script
Id: cif_fix_values 1891 2012-01-12 08:04:46Z andrius 

The following automatic conversions were performed:

'_exptl_crystal_density_meas' value 'not measured' was changed to '?'
- the value is perceived as not measured.

Automatic conversion script
Id: cif_fix_values 3008 2015-01-20 13:52:24Z robertas 
;
_cod_original_cell_volume 4133(8)
_cod_original_sg_symbol_H-M R-3
_cod_database_code 7026216

loop_
_symmetry_equiv_pos_as_xyz
'x, y, z'
'-y, x-y, z'
'-x+y, -x, z'
'x+2/3, y+1/3, z+1/3'
'-y+2/3, x-y+1/3, z+1/3'
'-x+y+2/3, -x+1/3, z+1/3'
'x+1/3, y+2/3, z+2/3'
'-y+1/3, x-y+2/3, z+2/3'
'-x+y+1/3, -x+2/3, z+2/3'
'-x, -y, -z'
'y, -x+y, -z'
'x-y, x, -z'
'-x+2/3, -y+1/3, -z+1/3'
'y+2/3, -x+y+1/3, -z+1/3'
'x-y+2/3, x+1/3, -z+1/3'
'-x+1/3, -y+2/3, -z+2/3'
'y+1/3, -x+y+2/3, -z+2/3'
'x-y+1/3, x+2/3, -z+2/3'

loop_
_atom_site_label
_atom_site_type_symbol
_atom_site_fract_x
_atom_site_fract_y
_atom_site_fract_z
_atom_site_U_iso_or_equiv
_atom_site_adp_type
_atom_site_occupancy
_atom_site_symmetry_multiplicity
_atom_site_calc_flag
_atom_site_refinement_flags
Ti1 Ti 0.07933(11) 0.09673(11) 0.1099(2) 0.0671(11) Uani 0.17 1 d PDU
Ni1 Ni 0.07933(11) 0.09673(11) 0.1099(2) 0.0671(11) Uani 0.83 1 d PU
O1 O 0.0000 0.0000 0.0000 0.048(3) Uani 1 6 d SU
O2 O 0.0553(6) 0.1585(5) 0.0006(9) 0.078(3) Uani 1 1 d U
O3 O 0.0879(5) 0.0164(6) 0.2000(10) 0.081(3) Uani 1 1 d DU
O4 O 0.1488(7) 0.1814(6) 0.2004(11) 0.106(4) Uani 1 1 d DU
C1 C 0.1504(12) 0.0061(11) 0.363(2) 0.138(7) Uani 1 1 d DU
C2 C 0.1080(17) 0.2916(11) 0.017(3) 0.190(10) Uani 1 1 d U
C3 C 0.187(2) 0.1987(15) 0.283(3) 0.142(10) Uani 0.58(3) 1 d PDU
C4 C 0.2412(14) 0.2784(14) 0.311(2) 0.169(9) Uani 1 1 d DU
C5 C 0.129(3) 0.0451(16) 0.291(3) 0.121(7) Uani 0.50 1 d PDU
C6A C 0.056(4) 0.224(2) 0.034(6) 0.137(10) Uani 0.41(4) 1 d PU
C6B C 0.100(3) 0.2374(19) -0.040(5) 0.152(10) Uani 0.59(4) 1 d PU
C7 C 0.2316(13) 0.233(3) 0.198(3) 0.140(12) Uani 0.42(3) 1 d PDU
C8A C 0.072(5) 0.004(5) 0.335(7) 0.107(8) Uani 0.25 1 d PU
C9 C 0.175(3) 0.1268(13) 0.356(3) 0.153(11) Uani 0.50 1 d PDU
C8B C 0.165(4) 0.023(5) 0.245(8) 0.115(7) Uani 0.25 1 d PU

loop_
_atom_site_aniso_label
_atom_site_aniso_U_11
_atom_site_aniso_U_22
_atom_site_aniso_U_33
_atom_site_aniso_U_23
_atom_site_aniso_U_13
_atom_site_aniso_U_12
Ti1 0.0601(14) 0.0530(14) 0.082(2) -0.0139(11) -0.0115(11) 0.0237(10)
Ni1 0.0601(14) 0.0530(14) 0.082(2) -0.0139(11) -0.0115(11) 0.0237(10)
O1 0.046(5) 0.046(5) 0.052(11) 0.000 0.000 0.023(3)
O2 0.086(7) 0.048(4) 0.101(9) -0.009(5) -0.007(5) 0.034(5)
O3 0.076(7) 0.098(6) 0.076(8) -0.004(5) -0.023(5) 0.049(6)
O4 0.098(8) 0.095(6) 0.108(10) -0.039(6) -0.033(6) 0.035(6)
C1 0.127(13) 0.180(14) 0.102(14) 0.007(12) -0.048(11) 0.074(13)
C2 0.22(2) 0.047(7) 0.26(3) -0.004(13) 0.02(2) 0.039(13)
C3 0.137(19) 0.122(11) 0.116(17) -0.045(11) -0.052(11) 0.026(14)
C4 0.155(18) 0.133(12) 0.16(2) -0.069(12) -0.062(14) 0.026(12)
C5 0.124(16) 0.136(12) 0.091(16) -0.009(9) -0.048(11) 0.056(11)
C6A 0.18(2) 0.040(10) 0.19(3) 0.003(12) 0.005(18) 0.055(11)
C6B 0.20(2) 0.051(9) 0.18(2) 0.019(10) 0.016(17) 0.042(13)
C7 0.113(12) 0.126(19) 0.11(2) -0.037(12) -0.072(15) 0.008(13)
C8A 0.121(14) 0.131(18) 0.065(11) -0.018(13) -0.050(15) 0.060(14)
C9 0.15(2) 0.152(12) 0.11(2) -0.025(10) -0.059(17) 0.038(15)
C8B 0.090(13) 0.147(19) 0.100(16) 0.002(15) -0.057(14) 0.053(15)

loop_
_atom_type_symbol
_atom_type_description
_atom_type_scat_dispersion_real
_atom_type_scat_dispersion_imag
_atom_type_scat_source
C C 0.0033 0.0016 'International Tables Vol C Tables 4.2.6.8 and 6.1.1.4'
H H 0.0000 0.0000 'International Tables Vol C Tables 4.2.6.8 and 6.1.1.4'
O O 0.0106 0.0060 'International Tables Vol C Tables 4.2.6.8 and 6.1.1.4'
Ti Ti 0.2776 0.4457 'International Tables Vol C Tables 4.2.6.8 and 6.1.1.4'
Ni Ni 0.3393 1.1124 'International Tables Vol C Tables 4.2.6.8 and 6.1.1.4'

loop_
_geom_angle_atom_site_label_1
_geom_angle_atom_site_label_2
_geom_angle_atom_site_label_3
_geom_angle
_geom_angle_site_symmetry_1
_geom_angle_site_symmetry_3
O4 Ti1 O2 95.1(5) . .
O4 Ti1 O2 95.0(5) . 11
O2 Ti1 O2 89.40(13) . 11
O4 Ti1 O3 96.8(5) . .
O2 Ti1 O3 168.2(4) . .
O2 Ti1 O3 89.8(4) 11 .
O4 Ti1 O3 97.2(5) . 2
O2 Ti1 O3 89.1(4) . 2
O2 Ti1 O3 167.7(4) 11 2
O3 Ti1 O3 89.2(6) . 2
O4 Ti1 O1 178.4(4) . .
O2 Ti1 O1 83.8(3) . .
O2 Ti1 O1 83.8(3) 11 .
O3 Ti1 O1 84.4(3) . .
O3 Ti1 O1 84.0(3) 2 .
O4 Ti1 Ni1 133.8(4) . 12
O2 Ti1 Ni1 38.8(3) . 12
O2 Ti1 Ni1 85.4(3) 11 12
O3 Ti1 Ni1 129.4(3) . 12
O3 Ti1 Ni1 85.8(3) 2 12
O1 Ti1 Ni1 45.04(5) . 12
O4 Ti1 Ti1 133.8(4) . 12
O2 Ti1 Ti1 38.8(3) . 12
O2 Ti1 Ti1 85.4(3) 11 12
O3 Ti1 Ti1 129.4(3) . 12
O3 Ti1 Ti1 85.8(3) 2 12
O1 Ti1 Ti1 45.04(5) . 12
Ni1 Ti1 Ti1 0.00(8) 12 12
O4 Ti1 Ti1 133.8(4) . 11
O2 Ti1 Ti1 85.9(3) . 11
O2 Ti1 Ti1 38.7(3) 11 11
O3 Ti1 Ti1 86.1(3) . 11
O3 Ti1 Ti1 129.0(3) 2 11
O1 Ti1 Ti1 45.04(5) . 11
Ni1 Ti1 Ti1 60.08(12) 12 11
Ti1 Ti1 Ti1 60.08(12) 12 11
O4 Ti1 Ni1 133.8(4) . 11
O2 Ti1 Ni1 85.9(3) . 11
O2 Ti1 Ni1 38.7(3) 11 11
O3 Ti1 Ni1 86.1(3) . 11
O3 Ti1 Ni1 129.0(3) 2 11
O1 Ti1 Ni1 45.04(5) . 11
Ni1 Ti1 Ni1 60.08(12) 12 11
Ti1 Ti1 Ni1 60.08(12) 12 11
Ti1 Ti1 Ni1 0.00(8) 11 11
O4 Ti1 Ti1 136.2(4) . 3
O2 Ti1 Ti1 128.8(3) . 3
O2 Ti1 Ti1 85.8(3) 11 3
O3 Ti1 Ti1 39.4(3) . 3
O3 Ti1 Ti1 85.7(3) 2 3
O1 Ti1 Ti1 44.96(5) . 3
Ni1 Ti1 Ti1 90.0 12 3
Ti1 Ti1 Ti1 90.0 12 3
Ti1 Ti1 Ti1 59.96(6) 11 3
Ni1 Ti1 Ti1 59.96(6) 11 3
O4 Ti1 Ni1 136.2(4) . 3
O2 Ti1 Ni1 128.8(3) . 3
O2 Ti1 Ni1 85.8(3) 11 3
O3 Ti1 Ni1 39.4(3) . 3
O3 Ti1 Ni1 85.7(3) 2 3
O1 Ti1 Ni1 44.96(5) . 3
Ni1 Ti1 Ni1 90.0 12 3
Ti1 Ti1 Ni1 90.0 12 3
Ti1 Ti1 Ni1 59.96(6) 11 3
Ni1 Ti1 Ni1 59.96(6) 11 3
Ti1 Ti1 Ni1 0.00(11) 3 3
Ni1 O1 Ti1 180.00(13) 10 .
Ni1 O1 Ti1 0.00(19) 10 10
Ti1 O1 Ti1 180.00(19) . 10
Ni1 O1 Ni1 90.07(10) 10 11
Ti1 O1 Ni1 89.93(10) . 11
Ti1 O1 Ni1 90.07(10) 10 11
Ni1 O1 Ti1 90.07(10) 10 11
Ti1 O1 Ti1 89.93(10) . 11
Ti1 O1 Ti1 90.07(10) 10 11
Ni1 O1 Ti1 0.00(13) 11 11
Ni1 O1 Ni1 90.07(10) 10 12
Ti1 O1 Ni1 89.93(10) . 12
Ti1 O1 Ni1 90.07(10) 10 12
Ni1 O1 Ni1 90.07(10) 11 12
Ti1 O1 Ni1 90.07(10) 11 12
Ni1 O1 Ti1 90.07(10) 10 12
Ti1 O1 Ti1 89.93(10) . 12
Ti1 O1 Ti1 90.07(10) 10 12
Ni1 O1 Ti1 90.07(10) 11 12
Ti1 O1 Ti1 90.07(10) 11 12
Ni1 O1 Ti1 0.00(13) 12 12
Ni1 O1 Ni1 89.93(10) 10 3
Ti1 O1 Ni1 90.07(10) . 3
Ti1 O1 Ni1 89.93(10) 10 3
Ni1 O1 Ni1 89.93(10) 11 3
Ti1 O1 Ni1 89.93(10) 11 3
Ni1 O1 Ni1 180.00(8) 12 3
Ti1 O1 Ni1 180.00(8) 12 3
Ni1 O1 Ti1 89.93(10) 10 3
Ti1 O1 Ti1 90.07(10) . 3
Ti1 O1 Ti1 89.93(10) 10 3
Ni1 O1 Ti1 89.93(10) 11 3
Ti1 O1 Ti1 89.93(10) 11 3
Ni1 O1 Ti1 180.00(8) 12 3
Ti1 O1 Ti1 180.00(8) 12 3
Ni1 O1 Ti1 0.00(13) 3 3
Ni1 O1 Ti1 89.93(10) 10 2
Ti1 O1 Ti1 90.07(10) . 2
Ti1 O1 Ti1 89.93(10) 10 2
Ni1 O1 Ti1 180.00(13) 11 2
Ti1 O1 Ti1 180.00(13) 11 2
Ni1 O1 Ti1 89.93(10) 12 2
Ti1 O1 Ti1 89.93(10) 12 2
Ni1 O1 Ti1 90.07(10) 3 2
Ti1 O1 Ti1 90.07(10) 3 2
Ni1 O1 Ni1 89.93(10) 10 2
Ti1 O1 Ni1 90.07(10) . 2
Ti1 O1 Ni1 89.93(10) 10 2
Ni1 O1 Ni1 180.00(13) 11 2
Ti1 O1 Ni1 180.00(13) 11 2
Ni1 O1 Ni1 89.93(10) 12 2
Ti1 O1 Ni1 89.93(10) 12 2
Ni1 O1 Ni1 90.07(10) 3 2
Ti1 O1 Ni1 90.07(10) 3 2
Ti1 O1 Ni1 0.00(13) 2 2
C6A O2 C6B 48(3) . .
C6A O2 Ti1 122(3) . .
C6B O2 Ti1 132(2) . .
C6A O2 Ni1 127(3) . 12
C6B O2 Ni1 118(2) . 12
Ti1 O2 Ni1 102.5(4) . 12
C6A O2 Ti1 127(3) . 12
C6B O2 Ti1 118(2) . 12
Ti1 O2 Ti1 102.5(4) . 12
Ni1 O2 Ti1 0.0(2) 12 12
C5 O3 C8B 46(4) . .
C5 O3 C8A 45(3) . .
C8B O3 C8A 78(4) . .
C5 O3 Ti1 111.1(13) . .
C8B O3 Ti1 126(3) . .
C8A O3 Ti1 123(3) . .
C5 O3 Ni1 147.0(14) . 3
C8B O3 Ni1 116(4) . 3
C8A O3 Ni1 111(3) . 3
Ti1 O3 Ni1 101.6(5) . 3
C5 O3 Ti1 147.0(14) . 3
C8B O3 Ti1 116(4) . 3
C8A O3 Ti1 111(3) . 3
Ti1 O3 Ti1 101.6(5) . 3
Ni1 O3 Ti1 0.0(2) 3 3
C3 O4 C7 57(2) . .
C3 O4 Ti1 143.4(15) . .
C7 O4 Ti1 134.5(14) . .
C5 C1 C8B 50(4) . .
C5 C1 C8A 45(3) . .
C8B C1 C8A 84(4) . .
C6B C2 C6A 56(3) . .
O4 C3 C7 73(2) . .
O4 C3 C4 122(2) . .
C7 C3 C4 68.5(18) . .
O4 C3 C9 112.8(19) . .
C7 C3 C9 130(5) . .
C4 C3 C9 125(2) . .
C3 C4 C7 50(2) . .
C8A C5 C8B 121(7) . .
C8A C5 O3 81(4) . .
C8B C5 O3 80(4) . .
C8A C5 C1 78(4) . .
C8B C5 C1 67(4) . .
O3 C5 C1 124(2) . .
C8A C5 C9 113(6) . .
C8B C5 C9 117(6) . .
O3 C5 C9 139(2) . .
C1 C5 C9 96.9(13) . .
C6B C6A C2 61(4) . .
C6B C6A O2 70(4) . .
C2 C6A O2 128(7) . .
C6A C6B C2 63(4) . .
C6A C6B O2 62(3) . .
C2 C6B O2 122(5) . .
C3 C7 O4 49.8(12) . .
C3 C7 C4 61.3(18) . .
O4 C7 C4 99.7(17) . .
C5 C8A C1 57(4) . .
C5 C8A O3 53(4) . .
C1 C8A O3 95(5) . .
C5 C8A C8B 30(4) . .
C1 C8A C8B 44(3) . .
O3 C8A C8B 51(3) . .
C3 C9 C5 115.6(19) . .
C5 C8B C1 63(5) . .
C5 C8B O3 54(3) . .
C1 C8B O3 103(6) . .
C5 C8B C8A 29(4) . .
C1 C8B C8A 52(4) . .
O3 C8B C8A 51(3) . .

loop_
_geom_bond_atom_site_label_1
_geom_bond_atom_site_label_2
_geom_bond_distance
_geom_bond_site_symmetry_2
Ti1 O4 1.902(11) .
Ti1 O2 2.007(10) .
Ti1 O2 2.007(10) 11
Ti1 O3 2.014(10) .
Ti1 O3 2.032(10) 2
Ti1 O1 2.215(3) .
Ti1 Ni1 3.131(5) 12
Ti1 Ti1 3.131(5) 12
Ti1 Ti1 3.131(5) 11
Ti1 Ni1 3.131(5) 11
Ti1 Ti1 3.135(5) 3
Ti1 Ni1 3.135(5) 3
O1 Ni1 2.215(3) 10
O1 Ti1 2.215(3) 10
O1 Ni1 2.215(3) 11
O1 Ti1 2.215(3) 11
O1 Ni1 2.215(3) 12
O1 Ti1 2.215(3) 12
O1 Ni1 2.215(3) 3
O1 Ti1 2.215(3) 3
O1 Ti1 2.215(3) 2
O1 Ni1 2.215(3) 2
O2 C6A 1.37(5) .
O2 C6B 1.47(4) .
O2 Ni1 2.007(10) 12
O2 Ti1 2.007(10) 12
O3 C5 1.291(16) .
O3 C8B 1.58(7) .
O3 C8A 1.59(9) .
O3 Ni1 2.032(10) 3
O3 Ti1 2.032(10) 3
O4 C3 1.170(17) .
O4 C7 1.467(19) .
C1 C5 1.36(3) .
C1 C8B 1.41(9) .
C1 C8A 1.59(8) .
C2 C6B 1.23(5) .
C2 C6A 1.26(6) .
C3 C7 1.28(5) .
C3 C4 1.47(3) .
C3 C9 1.596(19) .
C4 C7 1.555(19) .
C5 C8A 1.15(9) .
C5 C8B 1.16(9) .
C5 C9 1.623(18) .
C6A C6B 1.17(6) .
C8A C8B 2.01(12) .
